data_7123818
loop_
_publ_author_name
'Matsumoto, Akikazu'
'Miyata, Mikiji'
'Odani, Toru'
'Sada, Kazuki'

_publ_section_title
;
 One-way EZ-Isomerization of Di(n-butylammonium) (Z,Z)-Muconate under
 Photoirradiation in the Crystalline State
;
_journal_name_full 'Chemical Communications'
_journal_page_first 2004
_journal_page_last 2005
_journal_paper_doi 10.1039/B106155K
_journal_volume 19
_journal_year 2001
_chemical_formula_moiety 'C6 H4 O4 2-, 2(C4 H12 N +)'
_chemical_formula_sum 'C14 H28 N2 O4'
_chemical_formula_weight 288.38
_space_group_IT_number 2
_space_group_name_Hall '-P 1'
_space_group_name_H-M_alt 'P -1'
_symmetry_cell_setting triclinic
_symmetry_Int_Tables_number 2
_symmetry_space_group_name_H-M 'P -1'
_cell_angle_alpha 98.88(1)
_cell_angle_beta 100.86(1)
_cell_angle_gamma 104.38(1)
_cell_formula_units_Z 1
_cell_length_a 5.5246(8)
_cell_length_b 7.433(1)
_cell_length_c 10.865(2)
_cell_measurement_reflns_used 25
_cell_measurement_temperature 296.3
_cell_measurement_theta_max 14.7
_cell_measurement_theta_min 12.6
_cell_volume 414.85(12)
_computing_cell_refinement PROCESS-AUTO
_computing_data_collection PROCESS-AUTO
_computing_data_reduction CrystalStructure
_computing_publication_material 'CrystalStructure Ver. 2.00'
_computing_structure_refinement CRYSTALS
_computing_structure_solution SIR88
_diffrn_measured_fraction_theta_full 0.9984
_diffrn_measured_fraction_theta_max 0.9984
_diffrn_measurement_device_type 'Rigaku AFC7R'
_diffrn_measurement_method \w-2\q
_diffrn_radiation_type 'Mo K\a'
_diffrn_radiation_wavelength 0.7107
_diffrn_reflns_av_R_equivalents 0.054
_diffrn_reflns_limit_h_max 0
_diffrn_reflns_limit_h_min -7
_diffrn_reflns_limit_k_max 9
_diffrn_reflns_limit_k_min -9
_diffrn_reflns_limit_l_max 14
_diffrn_reflns_limit_l_min -13
_diffrn_reflns_number 2103
_diffrn_reflns_theta_full 27.50
_diffrn_reflns_theta_max 27.50
_diffrn_standards_decay_% 1.17
_diffrn_standards_interval_count 150
_diffrn_standards_number 3
_exptl_absorpt_coefficient_mu 0.084
_exptl_absorpt_correction_type none
_exptl_crystal_colour colorless
_exptl_crystal_density_diffrn 1.154
_exptl_crystal_density_method 'not measured'
_exptl_crystal_description prismatic
_exptl_crystal_size_max 0.50
_exptl_crystal_size_mid 0.30
_exptl_crystal_size_min 0.30
_refine_diff_density_max 0.15
_refine_diff_density_min -0.17
_refine_ls_extinction_method none
_refine_ls_goodness_of_fit_ref 1.001
_refine_ls_hydrogen_treatment refall
_refine_ls_number_parameters 105
_refine_ls_number_reflns 1141
_refine_ls_R_factor_gt 0.0460
_refine_ls_shift/su_max 0.0000
_refine_ls_structure_factor_coef Fsqd
_refine_ls_weighting_details 'w = 1/[0.003Fo^2^ + 1.000\s^2^(Fo)]/(4Fo^2^)'
_refine_ls_weighting_scheme calc
_refine_ls_wR_factor_ref 0.1370
_reflns_number_gt 1119
_reflns_number_total 1905
_reflns_threshold_expression F^2^>2.0\s(F^2^)
_cod_data_source_file 2.cif
_cod_data_source_block '_Di-n-butyl_trans_trans-Muconate'
_cod_depositor_comments
;

2024-10-18
Z value and formula fixed to values more according to usual
chemical conventions.                 miguel
;
_cod_original_formula_weight 144.19
_cod_original_formula_moiety 'C7 H14 N O2 '
_cod_original_formula_units_Z 2
_cod_original_cell_volume 414.8(1)
_cod_original_formula_sum 'C7 H14 N O2 '
_cod_database_code 7123818

loop_
_symmetry_equiv_pos_as_xyz
x,y,z
-x,-y,-z

loop_
_atom_site_label
_atom_site_type_symbol
_atom_site_fract_x
_atom_site_fract_y
_atom_site_fract_z
_atom_site_U_iso_or_equiv
_atom_site_adp_type
_atom_site_occupancy
_atom_site_symmetry_multiplicity
_atom_site_calc_flag
_atom_site_refinement_flags
_atom_site_disorder_assembly
_atom_site_disorder_group
O1 O 0.5491(3) 1.0371(2) 0.2037(2) 0.0537(5) Uani 1.00 1 d . . .
O2 O 0.1752(3) 0.8390(2) 0.0921(1) 0.0442(4) Uani 1.00 1 d . . .
N8 N 0.0361(3) 0.1736(2) 0.1683(2) 0.0407(5) Uani 1.00 1 d . . .
C1 C 0.4158(4) 0.8818(3) 0.1325(2) 0.0361(5) Uani 1.00 1 d . . .
C2 C 0.5508(4) 0.7387(3) 0.0946(2) 0.0391(5) Uani 1.00 1 d . . .
C3 C 0.4344(4) 0.5693(3) 0.0191(2) 0.0352(5) Uani 1.00 1 d . . .
C4 C 0.0930(4) 0.4922(3) 0.2974(2) 0.0416(5) Uani 1.00 1 d . . .
C5 C 0.2588(5) 0.6499(3) 0.4098(2) 0.0566(7) Uani 1.00 1 d . . .
C6 C 0.1425(7) 0.8130(4) 0.4365(3) 0.0725(9) Uani 1.00 1 d . . .
C10 C 0.2110(4) 0.3320(3) 0.2717(2) 0.0418(5) Uani 1.00 1 d . . .
H1 H 0.7524(4) 0.7761(3) 0.1209(2) 0.047(1) Uiso 1.00 1 c . . .
H2 H 0.2444(4) 0.5259(3) -0.0034(2) 0.043(1) Uiso 1.00 1 c . . .
H3 H -0.1285(3) 0.1214(2) 0.1933(2) 0.048(1) Uiso 1.00 1 c . . .
H4 H -0.0085(3) 0.2094(2) 0.0883(2) 0.049(1) Uiso 1.00 1 c . . .
H5 H 0.1105(3) 0.0744(2) 0.1533(2) 0.049(1) Uiso 1.00 1 c . . .
H6 H 0.2569(4) 0.2733(3) 0.3540(2) 0.049(1) Uiso 1.00 1 c . . .
H7 H 0.3869(4) 0.3764(3) 0.2390(2) 0.049(1) Uiso 1.00 1 c . . .
H8 H 0.0589(4) 0.5471(3) 0.2147(2) 0.049(1) Uiso 1.00 1 c . . .
H9 H -0.0691(4) 0.4491(3) 0.3237(2) 0.049(1) Uiso 1.00 1 c . . .
H10 H 0.2920(5) 0.5945(3) 0.4970(2) 0.063(1) Uiso 1.00 1 c . . .
H11 H 0.4350(5) 0.6845(3) 0.3900(2) 0.063(1) Uiso 1.00 1 c . . .
H12 H 0.1265(7) 0.8744(4) 0.3502(3) 0.084(1) Uiso 1.00 1 c . . .
H13 H -0.0495(7) 0.7504(4) 0.4412(3) 0.084(1) Uiso 1.00 1 c . . .
H14 H 0.2385(7) 0.9034(4) 0.5182(3) 0.085(1) Uiso 1.00 1 c . . .

loop_
_atom_site_aniso_label
_atom_site_aniso_U_11
_atom_site_aniso_U_22
_atom_site_aniso_U_33
_atom_site_aniso_U_12
_atom_site_aniso_U_13
_atom_site_aniso_U_23
O1 0.0437(9) 0.0388(8) 0.070(1) 0.0121(7) 0.0111(8) -0.0107(7)
O2 0.0324(7) 0.0438(8) 0.058(1) 0.0192(6) 0.0084(6) 0.0041(7)
N8 0.0403(9) 0.0344(9) 0.045(1) 0.0165(8) 0.0062(8) -0.0018(7)
C1 0.034(1) 0.035(1) 0.042(1) 0.0151(8) 0.0101(8) 0.0047(8)
C2 0.0291(9) 0.036(1) 0.051(1) 0.0133(8) 0.0072(8) 0.0024(9)
C3 0.0280(9) 0.034(1) 0.044(1) 0.0122(8) 0.0081(8) 0.0049(8)
C4 0.041(1) 0.035(1) 0.045(1) 0.0127(9) 0.0069(9) -0.0001(9)
C5 0.057(1) 0.047(1) 0.054(1) 0.012(1) 0.004(1) -0.008(1)
C6 0.093(2) 0.048(1) 0.069(2) 0.022(1) 0.019(2) -0.011(1)
C10 0.037(1) 0.038(1) 0.045(1) 0.0135(9) 0.0031(9) 0.0008(9)

loop_
_atom_type_symbol
_atom_type_description
_atom_type_scat_dispersion_real
_atom_type_scat_dispersion_imag
_atom_type_scat_source
C C 0.006 0.003
;
International Tables for Crystallography
(1992, Vol. C, Tables 4.2.6.8 and 6.1.1.4)
;
H H 0.000 0.000
;
International Tables for Crystallography
(1992, Vol. C, Table 6.1.1.4)
;
O O 0.017 0.010
;
International Tables for Crystallography
(1992, Vol. C, Tables 4.2.6.8 and 6.1.1.4)
;
N N 0.011 0.006
;
International Tables for Crystallography
(1992, Vol. C, Tables 4.2.6.8 and 6.1.1.4)
;

loop_
_geom_angle_atom_site_label_1
_geom_angle_site_symmetry_1
_geom_angle_atom_site_label_2
_geom_angle_site_symmetry_2
_geom_angle_atom_site_label_3
_geom_angle_site_symmetry_3
_geom_angle
_geom_angle_publ_flag
C10 . N8 . H3 . 110.11(11) no
C10 . N8 . H4 . 113.80(11) no
H3 . N8 . H4 . 106.962(16) no
C10 . N8 . H5 . 110.9(1) no
H3 . N8 . H5 . 107.831(12) no
H4 . N8 . H5 . 106.928(15) no
O1 . C1 . O2 . 123.83(17) yes
O1 . C1 . C2 . 117.68(17) yes
O2 . C1 . C2 . 118.48(17) yes
C1 . C2 . C3 . 124.20(18) yes
C1 . C2 . H1 . 119.47(11) no
C3 . C2 . H1 . 116.06(11) no
C2 . C3 . H2 . 118.42(11) no
C5 . C4 . C10 . 112.73(18) yes
C5 . C4 . H8 . 110.06(13) no
C10 . C4 . H8 . 109.53(12) no
C5 . C4 . H9 . 103.46(13) no
C10 . C4 . H9 . 111.27(12) no
H8 . C4 . H9 . 109.650(11) no
C4 . C5 . C6 . 113.3(2) yes
C4 . C5 . H10 . 110.59(13) no
C6 . C5 . H10 . 108.11(16) no
C4 . C5 . H11 . 104.73(13) no
C6 . C5 . H11 . 116.05(17) no
H10 . C5 . H11 . 103.583(12) no
C5 . C6 . H12 . 106.72(16) no
C5 . C6 . H13 . 106.25(16) no
H12 . C6 . H13 . 105.550(13) no
C5 . C6 . H14 . 111.85(15) no
H12 . C6 . H14 . 115.785(14) no
H13 . C6 . H14 . 110.075(14) no
N8 . C10 . C4 . 111.51(16) yes
N8 . C10 . H6 . 107.01(11) no
C4 . C10 . H6 . 113.02(12) no
N8 . C10 . H7 . 105.45(11) no
C4 . C10 . H7 . 112.06(12) no
H6 . C10 . H7 . 107.356(11) no

loop_
_geom_bond_atom_site_label_1
_geom_bond_site_symmetry_1
_geom_bond_atom_site_label_2
_geom_bond_site_symmetry_2
_geom_bond_distance
_geom_bond_publ_flag
O1 . C1 . 1.249(2) yes
O2 . C1 . 1.260(2) yes
N8 . C10 . 1.483(2) yes
N8 . H3 . 1.00046(14) no
N8 . H4 . 0.95437(16) no
N8 . H5 . 0.93693(11) no
C1 . C2 . 1.494(3) yes
C2 . C3 . 1.324(3) yes
C2 . H1 . 1.04932(17) no
C3 . H2 . 0.98777(16) no
C4 . C5 . 1.519(3) yes
C4 . C10 . 1.508(3) yes
C4 . H8 . 1.04749(16) no
C4 . H9 . 0.98425(14) no
C5 . C6 . 1.522(4) yes
C5 . H10 . 1.09266(17) no
C5 . H11 . 1.01571(14) no
C6 . H12 . 1.10272(17) no
C6 . H13 . 1.06172(16) no
C6 . H14 . 0.99066(19) no
C10 . H6 . 1.06851(16) no
C10 . H7 . 1.08958(15) no

loop_
_geom_contact_atom_site_label_1
_geom_contact_site_symmetry_1
_geom_contact_atom_site_label_2
_geom_contact_site_symmetry_2
_geom_contact_distance
_geom_contact_publ_flag
O1 . O2 . 2.213(2) yes
O1 . N8 1_565 3.217(2) yes
O1 . N8 1_665 2.751(2) yes
O1 . C1 . 1.249(2) yes
O1 . C2 . 2.351(2) yes
O1 . C3 . 3.576(2) yes
O1 . C10 1_565 3.301(3) yes
O1 . H1 . 2.600(2) no
O1 . H3 1_665 1.767(2) no
O1 . H4 1_665 3.047(2) no
O1 . H5 1_565 2.476(2) no
O1 . H5 1_665 3.203(2) no
O1 . H6 1_565 3.142(3) no
O1 . H7 1_565 2.875(3) no
O1 . H9 1_665 3.171(2) no
O1 . H11 . 3.558(3) no
O1 . H12 . 3.169(4) no
O1 . H14 2_676 2.949(4) no
O2 . N8 1_565 2.831(2) yes
O2 . N8 2_565 2.827(2) yes
O2 . C1 . 1.260(2) yes
O2 . C2 1_455 3.350(2) yes
O2 . C2 . 2.370(2) yes
O2 . C3 . 2.839(2) yes
O2 . H1 1_455 2.356(2) no
O2 . H1 . 3.301(2) no
O2 . H2 . 2.547(2) no
O2 . H2 2_565 2.981(3) no
O2 . H3 1_565 3.188(2) no
O2 . H3 2_565 3.128(2) no
O2 . H4 1_565 3.165(2) no
O2 . H4 2_565 1.938(2) no
O2 . H5 1_565 1.916(2) no
O2 . H5 2_565 3.076(2) no
O2 . H8 . 2.723(3) no
O2 . H12 . 2.846(3) no
N8 . C1 1_445 3.485(3) yes
N8 . C1 1_545 3.400(2) yes
N8 . C2 1_445 3.516(3) yes
N8 . C4 . 2.473(2) yes
N8 . C10 . 1.483(2) yes
N8 . H1 1_445 2.894(3) no
N8 . H1 2_665 3.592(3) no
N8 . H2 . 3.533(3) no
N8 . H2 2_565 3.537(3) no
N8 . H3 . 1.00046(14) no
N8 . H4 . 0.95437(16) no
N8 . H5 . 0.93693(11) no
N8 . H5 2_555 3.530(3) no
N8 . H6 . 2.066(3) no
N8 . H7 . 2.061(3) no
N8 . H8 . 2.711(3) no
N8 . H9 . 2.697(3) no
N8 . H12 1_545 3.262(4) no
C1 . C2 . 1.494(3) yes
C1 . C3 . 2.492(3) yes
C1 . H1 1_455 3.526(3) no
C1 . H1 . 2.208(3) no
C1 . H2 . 2.665(3) no
C1 . H3 1_665 2.594(3) no
C1 . H3 2_565 3.589(3) no
C1 . H4 2_565 2.825(3) no
C1 . H5 1_565 2.487(2) no
C1 . H8 . 3.129(3) no
C1 . H11 . 3.350(3) no
C1 . H12 . 3.094(4) no
C2 . C3 . 1.324(3) yes
C2 . C3 2_665 2.456(3) yes
C2 . H1 . 1.04932(17) no
C2 . H2 . 1.993(3) no
C2 . H2 2_665 2.656(3) no
C2 . H3 1_665 2.867(3) no
C2 . H4 2_565 3.412(3) no
C2 . H4 2_665 3.483(3) no
C2 . H5 1_665 3.336(3) no
C2 . H7 . 3.341(3) no
C2 . H8 . 3.332(3) no
C2 . H8 1_655 3.576(3) no
C2 . H11 . 3.452(3) no
C3 . C3 2_665 1.453(4) yes
C3 . H1 . 2.018(3) no
C3 . H1 2_665 2.618(3) no
C3 . H2 . 0.98777(16) no
C3 . H2 2_665 2.092(4) no
C3 . H4 . 3.430(3) no
C3 . H4 2_565 3.329(3) no
C3 . H7 . 2.989(3) no
C3 . H7 2_665 3.193(3) no
C3 . H8 . 3.231(3) no
C3 . H8 2_565 3.189(3) no
C4 . C5 . 1.519(3) yes
C4 . C6 . 2.540(3) yes
C4 . C10 . 1.508(3) yes
C4 . H2 . 3.553(3) no
C4 . H2 2_565 3.346(3) no
C4 . H3 . 2.686(3) no
C4 . H4 . 2.712(3) no
C4 . H5 . 3.288(2) no
C4 . H6 . 2.162(3) no
C4 . H7 . 2.167(3) no
C4 . H8 . 1.04749(16) no
C4 . H9 . 0.98425(14) no
C4 . H10 . 2.161(3) no
C4 . H10 2_566 3.389(3) no
C4 . H11 . 2.031(3) no
C4 . H12 . 2.762(3) no
C4 . H13 . 2.652(3) no
C4 . H14 . 3.396(3) no
C5 . C6 . 1.522(4) yes
C5 . C10 . 2.520(3) yes
C5 . H6 . 2.768(3) no
C5 . H6 2_666 3.206(3) no
C5 . H7 . 2.850(3) no
C5 . H8 . 2.120(3) no
C5 . H9 . 1.993(3) no
C5 . H9 2_566 3.383(3) no
C5 . H10 . 1.09266(17) no
C5 . H10 2_566 3.545(5) no
C5 . H10 2_666 3.513(5) no
C5 . H11 . 1.01571(14) no
C5 . H12 . 2.121(4) no
C5 . H13 . 2.085(4) no
C5 . H14 . 2.102(3) no
C6 . H6 2_566 3.479(4) no
C6 . H8 . 2.754(3) no
C6 . H9 . 2.656(3) no
C6 . H9 2_566 3.511(4) no
C6 . H10 . 2.132(4) no
C6 . H11 . 2.169(4) no
C6 . H12 . 1.10272(17) no
C6 . H13 . 1.06172(16) no
C6 . H13 2_576 3.509(5) no
C6 . H14 . 0.99066(19) no
C6 . H14 2_576 3.375(6) no
C6 . H14 2_676 3.442(7) no
C10 . H2 . 3.529(3) no
C10 . H3 . 2.055(3) no
C10 . H4 . 2.063(3) no
C10 . H5 . 2.018(2) no
C10 . H6 . 1.06851(16) no
C10 . H7 . 1.08958(15) no
C10 . H8 . 2.104(3) no
C10 . H9 . 2.078(3) no
C10 . H10 . 2.771(3) no
C10 . H10 2_666 3.222(3) no
C10 . H11 . 2.608(3) no
C10 . H12 1_545 3.574(4) no
C10 . H13 2_566 3.502(4) no
H1 . H2 . 2.892(3) no
H1 . H2 2_665 2.410(3) no
H1 . H3 1_665 2.446(3) no
H1 . H4 1_665 3.265(3) no
H1 . H4 2_665 2.896(3) no
H1 . H5 1_665 2.505(3) no
H1 . H5 2_665 3.483(3) no
H1 . H8 1_655 2.849(3) no
H1 . H12 1_655 2.786(4) no
H1 . H13 1_655 3.496(4) no
H2 . H2 2_565 2.649(4) no
H2 . H2 2_665 2.932(4) no
H2 . H4 . 2.845(3) no
H2 . H4 2_565 2.793(3) no
H2 . H7 . 3.057(3) no
H2 . H8 . 2.751(3) no
H2 . H8 2_565 2.467(3) no
H2 . H9 2_565 3.478(3) no
H3 . H4 . 1.5712(2) no
H3 . H5 . 1.5661(2) no
H3 . H6 . 2.378(3) no
H3 . H7 . 2.905(3) no
H3 . H8 . 3.032(3) no
H3 . H9 . 2.532(2) no
H3 . H12 1_545 3.100(4) no
H3 . H14 2_566 3.327(4) no
H4 . H4 2_555 3.427(3) no
H4 . H5 . 1.51967(18) no
H4 . H5 2_555 2.966(3) no
H4 . H6 . 2.889(3) no
H4 . H7 . 2.381(3) no
H4 . H8 . 2.570(2) no
H4 . H9 . 3.007(3) no
H5 . H5 2_555 3.235(3) no
H5 . H6 . 2.311(2) no
H5 . H7 . 2.314(3) no
H5 . H8 . 3.566(3) no
H5 . H9 . 3.556(3) no
H5 . H12 1_545 2.788(4) no
H6 . H7 . 1.7388(3) no
H6 . H8 . 3.010(3) no
H6 . H9 . 2.477(3) no
H6 . H10 . 2.581(3) no
H6 . H10 2_666 2.563(3) no
H6 . H11 . 2.907(3) no
H6 . H11 2_666 2.901(3) no
H6 . H12 1_545 2.865(4) no
H6 . H13 2_566 2.698(4) no
H6 . H14 1_545 3.493(4) no
H6 . H14 2_566 3.370(4) no
H6 . H14 2_666 3.514(4) no
H7 . H8 . 2.456(3) no
H7 . H9 . 2.981(3) no
H7 . H9 1_655 2.858(3) no
H7 . H10 . 3.215(3) no
H7 . H10 2_666 3.020(3) no
H7 . H11 . 2.526(3) no
H8 . H9 . 1.6611(2) no
H8 . H10 . 3.024(3) no
H8 . H11 . 2.417(3) no
H8 . H12 . 2.542(3) no
H8 . H13 . 2.925(3) no
H9 . H10 . 2.362(3) no
H9 . H10 2_566 2.514(3) no
H9 . H11 . 2.788(3) no
H9 . H12 . 3.024(3) no
H9 . H13 . 2.367(3) no
H9 . H13 2_566 3.190(4) no
H9 . H14 . 3.514(3) no
H9 . H14 2_566 3.387(4) no
H10 . H10 2_566 3.201(5) no
H10 . H10 2_666 2.972(5) no
H10 . H11 . 1.6574(2) no
H10 . H11 2_666 3.118(5) no
H10 . H12 . 3.021(4) no
H10 . H13 . 2.478(4) no
H10 . H13 2_566 2.825(4) no
H10 . H14 . 2.369(4) no
H11 . H12 . 2.488(4) no
H11 . H13 . 2.974(4) no
H11 . H13 1_655 2.699(5) no
H11 . H14 . 2.552(4) no
H11 . H14 2_676 3.044(4) no
H12 . H13 . 1.7236(2) no
H12 . H13 2_576 3.478(5) no
H12 . H14 . 1.7742(3) no
H12 . H14 2_576 3.294(6) no
H12 . H14 2_676 3.404(7) no
H13 . H14 . 1.6825(3) no
H13 . H14 2_576 3.011(5) no
H14 . H14 2_576 3.290(6) no
H14 . H14 2_676 3.019(7) no

loop_
_geom_torsion_atom_site_label_1
_geom_torsion_site_symmetry_1
_geom_torsion_atom_site_label_2
_geom_torsion_site_symmetry_2
_geom_torsion_atom_site_label_3
_geom_torsion_site_symmetry_3
_geom_torsion_atom_site_label_4
_geom_torsion_site_symmetry_4
_geom_torsion
_geom_torsion_publ_flag
O1 . C1 . C2 . C3 . -179.6(3) yes
O2 . C1 . C2 . C3 . 1.1(4) yes
C10 . C4 . C5 . C6 . 179.8(3) yes
C5 . C4 . C10 . N8 . 175.6(3) yes
